data_7105314
loop_
_publ_author_name
'Ji, Du-Ming'
'Xu, Ming-Hua'

_publ_section_title
;
 Highly diastereoselective Friedel-Crafts reaction of indoles with an
 N-tert-butanesulfinylimino ester: an efficient and practical approach
 to enantiomerically enriched alpha-(3-indolyl)glycines.
;
_journal_issue 9
_journal_name_full 'Chemical communications (Cambridge, England)'
_journal_page_first 1550
_journal_page_last 1552
_journal_paper_doi 10.1039/b914687c
_journal_volume 46
_journal_year 2010
_chemical_absolute_configuration ad
_chemical_formula_sum 'C22 H25 Br N2 O3 S'
_chemical_formula_weight 477.41
_chemical_name_systematic
;
?
;
_space_group_IT_number 19
_symmetry_cell_setting orthorhombic
_symmetry_space_group_name_Hall 'P 2ac 2ab'
_symmetry_space_group_name_H-M 'P 21 21 21'
_atom_sites_solution_hydrogens geom
_atom_sites_solution_primary direct
_atom_sites_solution_secondary difmap
_audit_creation_method SHELXL-97
_cell_angle_alpha 90.00
_cell_angle_beta 90.00
_cell_angle_gamma 90.00
_cell_formula_units_Z 4
_cell_length_a 10.7973(14)
_cell_length_b 14.2880(18)
_cell_length_c 15.311(2)
_cell_measurement_reflns_used 1924
_cell_measurement_temperature 293(2)
_cell_measurement_theta_max 37.590
_cell_measurement_theta_min 4.616
_cell_volume 2362.0(5)
_computing_cell_refinement 'Bruker SMART'
_computing_data_collection 'Bruker SMART'
_computing_data_reduction 'Bruker SHELXTL'
_computing_molecular_graphics 'Bruker SHELXTL'
_computing_publication_material 'Bruker SHELXTL'
_computing_structure_refinement 'SHELXL-97 (Sheldrick, 1997)'
_computing_structure_solution 'SHELXS-97 (Sheldrick, 1990)'
_diffrn_ambient_temperature 293(2)
_diffrn_measured_fraction_theta_full 1.000
_diffrn_measured_fraction_theta_max 1.000
_diffrn_measurement_device_type 'CCD area detector'
_diffrn_measurement_method 'phi and omega scans'
_diffrn_radiation_monochromator graphite
_diffrn_radiation_source 'fine-focus sealed tube'
_diffrn_radiation_type MoK\a
_diffrn_radiation_wavelength 0.71073
_diffrn_reflns_av_R_equivalents 0.0569
_diffrn_reflns_av_sigmaI/netI 0.0902
_diffrn_reflns_limit_h_max 13
_diffrn_reflns_limit_h_min -11
_diffrn_reflns_limit_k_max 17
_diffrn_reflns_limit_k_min -16
_diffrn_reflns_limit_l_max 17
_diffrn_reflns_limit_l_min -18
_diffrn_reflns_number 12471
_diffrn_reflns_theta_full 25.50
_diffrn_reflns_theta_max 25.50
_diffrn_reflns_theta_min 1.95
_exptl_absorpt_coefficient_mu 1.852
_exptl_absorpt_correction_T_max 1.0000
_exptl_absorpt_correction_T_min 0.6225
_exptl_absorpt_correction_type empirical
_exptl_absorpt_process_details sadabs
_exptl_crystal_colour colorless
_exptl_crystal_density_diffrn 1.343
_exptl_crystal_density_method 'not measured'
_exptl_crystal_description prismatic
_exptl_crystal_F_000 984
_exptl_crystal_size_max 0.437
_exptl_crystal_size_mid 0.350
_exptl_crystal_size_min 0.268
_refine_diff_density_max 0.742
_refine_diff_density_min -0.274
_refine_diff_density_rms 0.068
_refine_ls_abs_structure_details 'Flack H D (1983), Acta Cryst. A39, 876-881'
_refine_ls_abs_structure_Flack 0.07(2)
_refine_ls_extinction_method none
_refine_ls_goodness_of_fit_ref 0.918
_refine_ls_hydrogen_treatment mixed
_refine_ls_matrix_type full
_refine_ls_number_parameters 255
_refine_ls_number_reflns 4407
_refine_ls_number_restraints 3
_refine_ls_restrained_S_all 0.929
_refine_ls_R_factor_all 0.1533
_refine_ls_R_factor_gt 0.0710
_refine_ls_shift/su_max 0.002
_refine_ls_shift/su_mean 0.000
_refine_ls_structure_factor_coef Fsqd
_refine_ls_weighting_details
; calc
[0.00000+1.00000exp(2.00(sin\q/\l)^2^)]/
[\s^2^(Fo^2^)+0.0000+0.0000*P+(0.1352P)^2^+0.0000sin\q/\l]
where P = 0.33333Fo^2^ + 0.66667Fc^2^
;
_refine_ls_weighting_scheme calc
_refine_ls_wR_factor_gt 0.1940
_refine_ls_wR_factor_ref 0.2290
_reflns_number_gt 1646
_reflns_number_total 4407
_reflns_threshold_expression >2sigma(I)
_cod_data_source_file b914687c.txt
_cod_data_source_block cd29260
_cod_depositor_comments
;
The following automatic conversions were performed:
'_symmetry_cell_setting' value 'Orthorhombic' changed to 'orthorhombic'
according to '/home/saulius/struct/CIF-dictionaries/cif_core.dic'
dictionary named 'cif_core.dic' version 2.4.1 from 2010-06-29.

Automatic conversion script
Id: cif_fix_enum 1527 2010-12-29 10:47:43Z saulius 
;
_cod_original_sg_symbol_H-M P2(1)2(1)2(1)
_cod_database_code 7105314

loop_
_symmetry_equiv_pos_as_xyz
'x, y, z'
'-x+1/2, -y, z+1/2'
'-x, y+1/2, -z+1/2'
'x+1/2, -y+1/2, -z'

loop_
_atom_site_label
_atom_site_type_symbol
_atom_site_fract_x
_atom_site_fract_y
_atom_site_fract_z
_atom_site_U_iso_or_equiv
_atom_site_adp_type
_atom_site_occupancy
_atom_site_symmetry_multiplicity
_atom_site_calc_flag
_atom_site_refinement_flags
_atom_site_disorder_assembly
_atom_site_disorder_group
H2 H 0.718(7) 0.230(3) 0.263(5) 0.09(3) Uiso 1 1 d D . .
Br Br 1.17682(11) -0.02361(14) 0.30818(9) 0.1811(8) Uani 1 1 d . . .
S1 S 0.84277(19) 0.17237(19) 0.36398(14) 0.1007(8) Uani 1 1 d . . .
O1 O 0.6443(15) 0.2154(10) 0.1273(10) 0.248(6) Uiso 1 1 d . . .
O2 O 0.7546(6) 0.1198(6) 0.0509(3) 0.127(2) Uani 1 1 d D . .
O3 O 0.9445(6) 0.2443(6) 0.3600(5) 0.145(3) Uani 1 1 d . . .
N1 N 0.9163(6) -0.1116(7) 0.2047(4) 0.0872(19) Uani 1 1 d . . .
H1A H 0.9693 -0.1560 0.1980 0.105 Uiso 1 1 calc R . .
N2 N 0.7524(7) 0.1762(7) 0.2758(4) 0.104(2) Uani 1 1 d D . .
C1 C 0.8041(7) 0.1339(8) 0.1966(5) 0.098(3) Uani 1 1 d . . .
H1 H 0.8840 0.1642 0.1856 0.117 Uiso 1 1 calc R . .
C2 C 0.8285(7) 0.0301(7) 0.2070(4) 0.081(2) Uani 1 1 d . . .
C3 C 0.9358(6) -0.0177(9) 0.1881(5) 0.091(3) Uani 1 1 d . . .
C4 C 0.8036(7) -0.1205(8) 0.2321(4) 0.080(2) Uani 1 1 d . . .
C5 C 0.7387(6) -0.0371(7) 0.2340(4) 0.079(2) Uani 1 1 d . . .
C6 C 0.6147(7) -0.0335(9) 0.2609(5) 0.099(3) Uani 1 1 d . . .
H6 H 0.5728 0.0233 0.2628 0.119 Uiso 1 1 calc R . .
C7 C 0.5563(9) -0.1142(12) 0.2844(6) 0.119(4) Uani 1 1 d . . .
H7 H 0.4740 -0.1119 0.3021 0.143 Uiso 1 1 calc R . .
C8 C 0.6178(9) -0.2010(9) 0.2824(6) 0.109(3) Uani 1 1 d . . .
H8 H 0.5771 -0.2555 0.2990 0.131 Uiso 1 1 calc R . .
C9 C 0.7456(9) -0.2040(9) 0.2540(5) 0.104(3) Uani 1 1 d . . .
H9 H 0.7879 -0.2605 0.2505 0.125 Uiso 1 1 calc R . .
C10 C 0.7316(9) 0.2186(9) 0.4424(5) 0.110(3) Uani 1 1 d . . .
C11 C 0.6272(10) 0.1446(8) 0.4522(8) 0.140(4) Uani 1 1 d . . .
H11A H 0.6603 0.0890 0.4786 0.211 Uiso 1 1 calc R . .
H11B H 0.5943 0.1296 0.3957 0.211 Uiso 1 1 calc R . .
H11C H 0.5625 0.1693 0.4884 0.211 Uiso 1 1 calc R . .
C12 C 0.6842(13) 0.3126(9) 0.4176(7) 0.151(4) Uani 1 1 d . . .
H12A H 0.6381 0.3386 0.4654 0.226 Uiso 1 1 calc R . .
H12B H 0.6313 0.3070 0.3674 0.226 Uiso 1 1 calc R . .
H12C H 0.7526 0.3529 0.4038 0.226 Uiso 1 1 calc R . .
C13 C 0.8006(12) 0.2228(12) 0.5281(7) 0.186(6) Uani 1 1 d . . .
H13A H 0.8638 0.2699 0.5248 0.279 Uiso 1 1 calc R . .
H13B H 0.8379 0.1631 0.5397 0.279 Uiso 1 1 calc R . .
H13C H 0.7438 0.2381 0.5742 0.279 Uiso 1 1 calc R . .
C14 C 0.7284(14) 0.1560(9) 0.1293(6) 0.149(5) Uani 1 1 d D . .
C15 C 0.7040(14) 0.1457(11) -0.0300(10) 0.178(6) Uiso 1 1 d D . .
H15A H 0.7596 0.1300 -0.0776 0.214 Uiso 1 1 calc R . .
H15B H 0.6862 0.2122 -0.0319 0.214 Uiso 1 1 calc R . .
C16 C 0.5897(17) 0.0902(11) -0.0344(12) 0.215(7) Uiso 1 1 d D . .
H16A H 0.5929 0.0412 0.0083 0.322 Uiso 1 1 calc R . .
H16B H 0.5817 0.0634 -0.0916 0.322 Uiso 1 1 calc R . .
H16C H 0.5199 0.1299 -0.0229 0.322 Uiso 1 1 calc R . .
C17 C 1.0521(7) 0.0197(7) 0.1511(5) 0.094(3) Uani 1 1 d . . .
C18 C 1.0535(10) 0.0532(7) 0.0666(7) 0.118(3) Uani 1 1 d . . .
H18 H 0.9791 0.0529 0.0359 0.142 Uiso 1 1 calc R . .
C19 C 1.1558(13) 0.0867(9) 0.0247(8) 0.141(4) Uani 1 1 d . . .
H19 H 1.1510 0.1072 -0.0328 0.169 Uiso 1 1 calc R . .
C20 C 1.2620(12) 0.0893(10) 0.0676(10) 0.148(5) Uani 1 1 d . . .
H20 H 1.3309 0.1163 0.0414 0.178 Uiso 1 1 calc R . .
C21 C 1.2722(9) 0.0529(9) 0.1503(10) 0.138(4) Uani 1 1 d . . .
H21 H 1.3489 0.0496 0.1777 0.166 Uiso 1 1 calc R . .
C22 C 1.1634(7) 0.0203(7) 0.1933(6) 0.109(3) Uani 1 1 d . . .

loop_
_atom_site_aniso_label
_atom_site_aniso_U_11
_atom_site_aniso_U_22
_atom_site_aniso_U_33
_atom_site_aniso_U_23
_atom_site_aniso_U_13
_atom_site_aniso_U_12
Br 0.0783(7) 0.333(2) 0.1321(10) 0.0508(11) -0.0256(6) -0.0006(10)
S1 0.0632(11) 0.163(2) 0.0759(13) 0.0079(13) 0.0056(10) -0.0257(15)
O2 0.133(5) 0.187(6) 0.061(3) 0.006(4) 0.002(3) 0.027(5)
O3 0.091(4) 0.206(7) 0.137(5) 0.002(5) 0.018(4) -0.062(5)
N1 0.047(4) 0.135(6) 0.080(4) 0.012(5) 0.002(3) 0.014(4)
N2 0.085(5) 0.164(8) 0.062(4) 0.000(5) 0.012(3) 0.042(5)
C1 0.070(5) 0.169(10) 0.055(4) 0.005(5) 0.008(4) 0.017(6)
C2 0.063(5) 0.125(7) 0.053(4) 0.010(4) 0.011(3) 0.026(6)
C3 0.049(4) 0.161(9) 0.064(4) 0.007(6) 0.015(3) 0.015(5)
C4 0.055(5) 0.129(8) 0.055(4) 0.006(5) 0.000(3) -0.015(6)
C5 0.038(4) 0.140(8) 0.059(4) 0.016(5) 0.007(3) 0.009(5)
C6 0.051(4) 0.176(10) 0.071(5) -0.002(6) 0.002(3) 0.002(6)
C7 0.060(5) 0.216(12) 0.081(6) -0.013(7) 0.009(4) 0.007(8)
C8 0.074(6) 0.171(11) 0.082(6) 0.009(6) 0.015(4) -0.015(7)
C9 0.080(6) 0.165(11) 0.068(5) 0.001(6) -0.004(4) 0.028(7)
C10 0.098(7) 0.162(11) 0.069(5) -0.004(6) 0.003(5) -0.035(7)
C11 0.104(8) 0.168(10) 0.150(9) -0.006(8) 0.045(7) -0.043(7)
C12 0.192(12) 0.141(10) 0.120(9) -0.028(7) 0.054(8) -0.001(11)
C13 0.155(11) 0.312(18) 0.091(8) -0.018(9) 0.002(7) -0.070(13)
C14 0.197(12) 0.192(12) 0.059(6) -0.013(7) 0.023(7) 0.061(10)
C17 0.067(5) 0.144(8) 0.071(5) -0.006(5) 0.020(4) 0.017(5)
C18 0.097(7) 0.146(9) 0.111(7) 0.006(6) 0.033(5) -0.008(6)
C19 0.103(9) 0.207(13) 0.113(8) 0.002(7) 0.036(7) -0.021(9)
C20 0.105(10) 0.195(13) 0.145(11) -0.007(9) 0.073(9) -0.020(8)
C21 0.061(5) 0.182(11) 0.172(12) -0.027(10) 0.039(7) 0.003(6)
C22 0.056(5) 0.153(8) 0.118(7) -0.031(6) 0.010(5) 0.010(5)

loop_
_atom_type_symbol
_atom_type_description
_atom_type_scat_dispersion_real
_atom_type_scat_dispersion_imag
_atom_type_scat_source
C C 0.0033 0.0016 'International Tables Vol C Tables 4.2.6.8 and 6.1.1.4'
H H 0.0000 0.0000 'International Tables Vol C Tables 4.2.6.8 and 6.1.1.4'
N N 0.0061 0.0033 'International Tables Vol C Tables 4.2.6.8 and 6.1.1.4'
O O 0.0106 0.0060 'International Tables Vol C Tables 4.2.6.8 and 6.1.1.4'
S S 0.1246 0.1234 'International Tables Vol C Tables 4.2.6.8 and 6.1.1.4'
Br Br -0.2901 2.4595 'International Tables Vol C Tables 4.2.6.8 and 6.1.1.4'

loop_
_geom_angle_atom_site_label_1
_geom_angle_atom_site_label_2
_geom_angle_atom_site_label_3
_geom_angle
_geom_angle_site_symmetry_1
_geom_angle_site_symmetry_3
_geom_angle_publ_flag
O3 S1 N2 111.8(5) . . ?
O3 S1 C10 105.1(5) . . ?
N2 S1 C10 97.8(4) . . ?
C14 O2 C15 127.4(10) . . ?
C4 N1 C3 107.3(8) . . ?
C4 N1 H1A 126.3 . . ?
C3 N1 H1A 126.3 . . ?
C1 N2 S1 115.7(6) . . ?
C1 N2 H2 110(5) . . ?
S1 N2 H2 117(6) . . ?
C14 C1 N2 107.7(8) . . ?
C14 C1 C2 114.4(9) . . ?
N2 C1 C2 112.5(7) . . ?
C14 C1 H1 107.3 . . ?
N2 C1 H1 107.3 . . ?
C2 C1 H1 107.3 . . ?
C3 C2 C5 107.4(9) . . ?
C3 C2 C1 127.6(8) . . ?
C5 C2 C1 124.9(7) . . ?
C2 C3 N1 108.4(8) . . ?
C2 C3 C17 128.1(10) . . ?
N1 C3 C17 123.5(8) . . ?
N1 C4 C5 113.6(9) . . ?
N1 C4 C9 125.9(11) . . ?
C5 C4 C9 120.4(7) . . ?
C4 C5 C6 121.5(9) . . ?
C4 C5 C2 103.3(7) . . ?
C6 C5 C2 135.2(10) . . ?
C7 C6 C5 119.3(11) . . ?
C7 C6 H6 120.4 . . ?
C5 C6 H6 120.4 . . ?
C6 C7 C8 121.4(9) . . ?
C6 C7 H7 119.3 . . ?
C8 C7 H7 119.3 . . ?
C7 C8 C9 118.9(10) . . ?
C7 C8 H8 120.6 . . ?
C9 C8 H8 120.6 . . ?
C4 C9 C8 118.5(10) . . ?
C4 C9 H9 120.8 . . ?
C8 C9 H9 120.8 . . ?
C12 C10 C13 110.8(11) . . ?
C12 C10 C11 113.0(10) . . ?
C13 C10 C11 107.5(9) . . ?
C12 C10 S1 112.7(7) . . ?
C13 C10 S1 105.2(8) . . ?
C11 C10 S1 107.2(8) . . ?
C10 C11 H11A 109.5 . . ?
C10 C11 H11B 109.5 . . ?
H11A C11 H11B 109.5 . . ?
C10 C11 H11C 109.5 . . ?
H11A C11 H11C 109.5 . . ?
H11B C11 H11C 109.5 . . ?
C10 C12 H12A 109.5 . . ?
C10 C12 H12B 109.5 . . ?
H12A C12 H12B 109.5 . . ?
C10 C12 H12C 109.5 . . ?
H12A C12 H12C 109.5 . . ?
H12B C12 H12C 109.5 . . ?
C10 C13 H13A 109.5 . . ?
C10 C13 H13B 109.5 . . ?
H13A C13 H13B 109.5 . . ?
C10 C13 H13C 109.5 . . ?
H13A C13 H13C 109.5 . . ?
H13B C13 H13C 109.5 . . ?
O1 C14 O2 113.4(12) . . ?
O1 C14 C1 128.2(11) . . ?
O2 C14 C1 117.7(10) . . ?
O2 C15 C16 103.0(13) . . ?
O2 C15 H15A 111.2 . . ?
C16 C15 H15A 111.2 . . ?
O2 C15 H15B 111.2 . . ?
C16 C15 H15B 111.2 . . ?
H15A C15 H15B 109.1 . . ?
C15 C16 H16A 109.5 . . ?
C15 C16 H16B 109.5 . . ?
H16A C16 H16B 109.5 . . ?
C15 C16 H16C 109.5 . . ?
H16A C16 H16C 109.5 . . ?
H16B C16 H16C 109.5 . . ?
C22 C17 C18 115.6(8) . . ?
C22 C17 C3 124.7(8) . . ?
C18 C17 C3 119.6(8) . . ?
C19 C18 C17 124.8(11) . . ?
C19 C18 H18 117.6 . . ?
C17 C18 H18 117.6 . . ?
C20 C19 C18 118.7(12) . . ?
C20 C19 H19 120.7 . . ?
C18 C19 H19 120.7 . . ?
C19 C20 C21 121.2(11) . . ?
C19 C20 H20 119.4 . . ?
C21 C20 H20 119.4 . . ?
C20 C21 C22 118.9(11) . . ?
C20 C21 H21 120.6 . . ?
C22 C21 H21 120.6 . . ?
C17 C22 C21 120.6(10) . . ?
C17 C22 Br 120.7(7) . . ?
C21 C22 Br 118.7(8) . . ?

loop_
_geom_bond_atom_site_label_1
_geom_bond_atom_site_label_2
_geom_bond_distance
_geom_bond_site_symmetry_2
_geom_bond_publ_flag
Br C22 1.874(10) . ?
S1 O3 1.505(6) . ?
S1 N2 1.667(7) . ?
S1 C10 1.822(10) . ?
O1 C14 1.243(16) . ?
O2 C14 1.337(10) . ?
O2 C15 1.404(15) . ?
N1 C4 1.293(9) . ?
N1 C3 1.382(11) . ?
N1 H1A 0.8600 . ?
N2 C1 1.464(11) . ?
N2 H2 0.88(2) . ?
C1 C14 1.354(14) . ?
C1 C2 1.514(12) . ?
C1 H1 0.9800 . ?
C2 C3 1.376(11) . ?
C2 C5 1.426(11) . ?
C3 C17 1.478(12) . ?
C4 C5 1.382(12) . ?
C4 C9 1.389(13) . ?
C5 C6 1.402(10) . ?
C6 C7 1.362(15) . ?
C6 H6 0.9300 . ?
C7 C8 1.407(15) . ?
C7 H7 0.9300 . ?
C8 C9 1.447(13) . ?
C8 H8 0.9300 . ?
C9 H9 0.9300 . ?
C10 C12 1.487(15) . ?
C10 C13 1.510(14) . ?
C10 C11 1.553(13) . ?
C11 H11A 0.9600 . ?
C11 H11B 0.9600 . ?
C11 H11C 0.9600 . ?
C12 H12A 0.9600 . ?
C12 H12B 0.9600 . ?
C12 H12C 0.9600 . ?
C13 H13A 0.9600 . ?
C13 H13B 0.9600 . ?
C13 H13C 0.9600 . ?
C15 C16 1.468(14) . ?
C15 H15A 0.9700 . ?
C15 H15B 0.9700 . ?
C16 H16A 0.9600 . ?
C16 H16B 0.9600 . ?
C16 H16C 0.9600 . ?
C17 C22 1.364(12) . ?
C17 C18 1.380(12) . ?
C18 C19 1.364(13) . ?
C18 H18 0.9300 . ?
C19 C20 1.322(17) . ?
C19 H19 0.9300 . ?
C20 C21 1.372(17) . ?
C20 H20 0.9300 . ?
C21 C22 1.425(13) . ?
C21 H21 0.9300 . ?

loop_
_geom_hbond_atom_site_label_D
_geom_hbond_atom_site_label_H
_geom_hbond_atom_site_label_A
_geom_hbond_distance_DH
_geom_hbond_distance_HA
_geom_hbond_distance_DA
_geom_hbond_angle_DHA
_geom_hbond_site_symmetry_A
N1 H1A O3 0.86 1.92 2.734(10) 157.6 3_745

loop_
_geom_torsion_atom_site_label_1
_geom_torsion_atom_site_label_2
_geom_torsion_atom_site_label_3
_geom_torsion_atom_site_label_4
_geom_torsion
_geom_torsion_site_symmetry_1
_geom_torsion_site_symmetry_2
_geom_torsion_site_symmetry_3
_geom_torsion_site_symmetry_4
_geom_torsion_publ_flag
O3 S1 N2 C1 76.7(9) . . . . ?
C10 S1 N2 C1 -173.5(9) . . . . ?
S1 N2 C1 C14 -170.5(9) . . . . ?
S1 N2 C1 C2 62.5(10) . . . . ?
C14 C1 C2 C3 107.0(10) . . . . ?
N2 C1 C2 C3 -129.7(8) . . . . ?
C14 C1 C2 C5 -68.8(10) . . . . ?
N2 C1 C2 C5 54.5(10) . . . . ?
C5 C2 C3 N1 -1.7(8) . . . . ?
C1 C2 C3 N1 -178.1(6) . . . . ?
C5 C2 C3 C17 174.8(7) . . . . ?
C1 C2 C3 C17 -1.6(13) . . . . ?
C4 N1 C3 C2 0.1(8) . . . . ?
C4 N1 C3 C17 -176.6(7) . . . . ?
C3 N1 C4 C5 1.7(9) . . . . ?
C3 N1 C4 C9 178.3(8) . . . . ?
N1 C4 C5 C6 179.3(6) . . . . ?
C9 C4 C5 C6 2.4(11) . . . . ?
N1 C4 C5 C2 -2.6(8) . . . . ?
C9 C4 C5 C2 -179.4(7) . . . . ?
C3 C2 C5 C4 2.5(8) . . . . ?
C1 C2 C5 C4 179.0(6) . . . . ?
C3 C2 C5 C6 -179.8(8) . . . . ?
C1 C2 C5 C6 -3.2(12) . . . . ?
C4 C5 C6 C7 -1.1(11) . . . . ?
C2 C5 C6 C7 -178.6(8) . . . . ?
C5 C6 C7 C8 0.2(12) . . . . ?
C6 C7 C8 C9 -0.5(13) . . . . ?
N1 C4 C9 C8 -179.1(7) . . . . ?
C5 C4 C9 C8 -2.7(11) . . . . ?
C7 C8 C9 C4 1.8(12) . . . . ?
O3 S1 C10 C12 57.7(9) . . . . ?
N2 S1 C10 C12 -57.6(9) . . . . ?
O3 S1 C10 C13 -63.2(9) . . . . ?
N2 S1 C10 C13 -178.4(9) . . . . ?
O3 S1 C10 C11 -177.5(7) . . . . ?
N2 S1 C10 C11 67.3(8) . . . . ?
C15 O2 C14 O1 4(2) . . . . ?
C15 O2 C14 C1 -167.5(12) . . . . ?
N2 C1 C14 O1 13(2) . . . . ?
C2 C1 C14 O1 139.3(15) . . . . ?
N2 C1 C14 O2 -176.3(11) . . . . ?
C2 C1 C14 O2 -50.4(14) . . . . ?
C14 O2 C15 C16 -85.2(16) . . . . ?
C2 C3 C17 C22 116.3(10) . . . . ?
N1 C3 C17 C22 -67.7(13) . . . . ?
C2 C3 C17 C18 -66.8(13) . . . . ?
N1 C3 C17 C18 109.2(10) . . . . ?
C22 C17 C18 C19 -0.8(16) . . . . ?
C3 C17 C18 C19 -177.9(11) . . . . ?
C17 C18 C19 C20 -1.2(19) . . . . ?
C18 C19 C20 C21 5(2) . . . . ?
C19 C20 C21 C22 -6(2) . . . . ?
C18 C17 C22 C21 -0.7(14) . . . . ?
C3 C17 C22 C21 176.3(10) . . . . ?
C18 C17 C22 Br -179.6(7) . . . . ?
C3 C17 C22 Br -2.7(14) . . . . ?
C20 C21 C22 C17 4.1(16) . . . . ?
C20 C21 C22 Br -176.9(9) . . . . ?
